data_1509321
loop_
_publ_author_name
'Mueller, B.G.'
'Hoppe, R.'
'Zemva, B.'
'Jesih, A.'
'Lutar, K.'
'Becker, S.'
'Bachmann, B.'

_publ_section_title
;
 Einkristalluntersuchungen an Ag F2
;
_journal_name_full 'Zeitschrift fuer Anorganische und Allgemeine Chemie'
_journal_page_first 77
_journal_page_last 83
_journal_paper_doi 10.1002/zaac.19905880110
_journal_volume 588
_journal_year 1990
_chemical_formula_sum 'Ag F2'
_space_group_IT_number 61
_symmetry_space_group_name_Hall '-P 2ac 2ab'
_symmetry_space_group_name_H-M 'P b c a'
_cell_angle_alpha 90
_cell_angle_beta 90
_cell_angle_gamma 90
_cell_formula_units_Z 4
_cell_length_a 5.568
_cell_length_b 5.831
_cell_length_c 5.101
_cell_volume 165.614
_citation_journal_id_ASTM ZAACAB
_cod_data_source_file silver1-2_235.cif
_cod_data_source_block Ag1F2
_cod_original_cell_volume 165.6142
_cod_original_formula_sum 'Ag1 F2'
_cod_database_code 1509321

loop_
_symmetry_equiv_pos_as_xyz
x,y,z
-x+1/2,-y,z+1/2
x+1/2,-y+1/2,-z
-x,y+1/2,-z+1/2
-x,-y,-z
x-1/2,y,-z-1/2
-x-1/2,y-1/2,z
x,-y-1/2,z-1/2

loop_
_atom_site_label
_atom_site_type_symbol
_atom_site_fract_x
_atom_site_fract_y
_atom_site_fract_z
_atom_site_occupancy
_atom_site_U_iso_or_equiv
F1 F-1 0.305 -0.1309 0.1846 1 0.0
Ag1 Ag+2 0 0 0 1 0.0
